data_4003117
loop_
_publ_author_name
'Ju, Dianxing'
'Dang, Yangyang'
'Zhu, Zonglong'
'Liu, Hongbin'
'Chueh, Chu-Chen'
'Li, Xiaosong'
'Wang, Lei'
'Hu, Xiaobo'
'Jen, Alex K.-Y.'
'Tao, Xutang'

_publ_section_title
;
 Tunable Band Gap and Long Carrier Recombination Lifetime of Stable Mixed
 CH3NH3PbxSn1--xBr3 Single Crystals
;
_journal_issue 5
_journal_name_full 'Chemistry of Materials'
_journal_page_first 1556
_journal_paper_doi 10.1021/acs.chemmater.7b04565
_journal_volume 30
_journal_year 2018
_chemical_formula_sum 'C Br3 N Pb0.74 Sn0.26'
_chemical_formula_weight 450.17
_space_group_IT_number 221
_space_group_name_Hall '-P 4 2 3'
_space_group_name_H-M_alt 'P m -3 m'
_symmetry_cell_setting cubic
_symmetry_Int_Tables_number 221
_symmetry_space_group_name_Hall '-P 4 2 3'
_symmetry_space_group_name_H-M 'P m -3 m'
_cell_angle_alpha 90
_cell_angle_beta 90
_cell_angle_gamma 90
_cell_formula_units_Z 1
_cell_length_a 5.943(3)
_cell_length_b 5.943(3)
_cell_length_c 5.943(3)
_cell_measurement_reflns_used 2305
_cell_measurement_temperature 293
_cell_measurement_theta_max 28.09
_cell_measurement_theta_min 3.43
_cell_volume 209.90(18)
_diffrn_ambient_temperature 293
_diffrn_measured_fraction_theta_full 0.98
_diffrn_measured_fraction_theta_max 0.96
_diffrn_measurement_device 'four-circle diffractometer'
_diffrn_measurement_device_type 'Bruker CCD'
_diffrn_radiation_monochromator graphite
_diffrn_radiation_probe x-ray
_diffrn_radiation_source 'X-ray tube'
_diffrn_radiation_type 'Mo K\a'
_diffrn_radiation_wavelength 0.71073
_diffrn_reflns_av_R_equivalents 0.0456
_diffrn_reflns_av_unetI/netI 0.0125
_diffrn_reflns_limit_h_max 8
_diffrn_reflns_limit_h_min -7
_diffrn_reflns_limit_k_max 8
_diffrn_reflns_limit_k_min -7
_diffrn_reflns_limit_l_max 8
_diffrn_reflns_limit_l_min -7
_diffrn_reflns_number 2383
_diffrn_reflns_theta_full 28.82
_diffrn_reflns_theta_max 28.82
_diffrn_reflns_theta_min 3.43
_exptl_absorpt_coefficient_mu 29.882
_exptl_absorpt_correction_T_max 0.038
_exptl_absorpt_correction_T_min 0.007
_exptl_absorpt_correction_type multi-scan
_exptl_absorpt_process_details sadabs
_exptl_crystal_colour fuchsia
_exptl_crystal_density_diffrn 3.465
_exptl_crystal_description block
_exptl_crystal_F_000 185.8
_exptl_crystal_size_max 0.18
_exptl_crystal_size_mid 0.15
_exptl_crystal_size_min 0.11
_refine_ls_extinction_coef 2220(180)
_refine_ls_extinction_method 'B-C type 1 Gaussian isotropic (Becker & Coppens, 1974)'
_refine_ls_goodness_of_fit_gt 1.00
_refine_ls_goodness_of_fit_ref 1.00
_refine_ls_hydrogen_treatment constr
_refine_ls_number_constraints 2
_refine_ls_number_parameters 6
_refine_ls_number_reflns 79
_refine_ls_number_restraints 0
_refine_ls_R_factor_all 0.0248
_refine_ls_R_factor_gt 0.0248
_refine_ls_shift/su_max 0.0098
_refine_ls_shift/su_mean 0.0054
_refine_ls_structure_factor_coef F
_refine_ls_weighting_details w=1/(\s^2^(F)+0.00088804F^2^)
_refine_ls_weighting_scheme sigma
_refine_ls_wR_factor_gt 0.0296
_refine_ls_wR_factor_ref 0.0296
_reflns_number_gt 79
_reflns_number_total 79
_reflns_threshold_expression I>3\s(I)
_cod_data_source_file cm7b04565_si_002.cif
_cod_data_source_block I
_cod_depositor_comments
;
The following automatic conversions were performed:

data item '_diffrn_radiation_probe' value 'X-ray' was changed to
'x-ray' in accordance with the
/home/data/users/saulius/crontab/automatic-downloads/current/ACS/lib/dictionaries/cif_core.dic
dictionary named 'cif_core.dic' version 2.4.2 last updated on
2011-04-26.

Automatic conversion script
Id: cif_fix_values 6909 2019-04-08 15:41:33Z antanas 
;
_cod_original_cell_volume 209.86(18)
_cod_original_sg_symbol_Hall '-P 4;2;3'
_cod_original_formula_sum 'C1 Br3 N1 Pb0.74 Sn0.26'
_cod_database_code 4003117

loop_
_space_group_symop_id
_space_group_symop_operation_xyz
1 x,y,z
2 -x,-y,z
3 -x,y,-z
4 x,-y,-z
5 z,x,y
6 z,-x,-y
7 -z,-x,y
8 -z,x,-y
9 y,z,x
10 -y,z,-x
11 y,-z,-x
12 -y,-z,x
13 y,x,-z
14 -y,-x,-z
15 y,-x,z
16 -y,x,z
17 x,z,-y
18 -x,z,y
19 -x,-z,-y
20 x,-z,y
21 z,y,-x
22 z,-y,x
23 -z,y,x
24 -z,-y,-x
25 -x,-y,-z
26 x,y,-z
27 x,-y,z
28 -x,y,z
29 -z,-x,-y
30 -z,x,y
31 z,x,-y
32 z,-x,y
33 -y,-z,-x
34 y,-z,x
35 -y,z,x
36 y,z,-x
37 -y,-x,z
38 y,x,z
39 -y,x,-z
40 y,-x,-z
41 -x,-z,y
42 x,-z,-y
43 x,z,y
44 -x,z,-y
45 -z,-y,x
46 -z,y,-x
47 z,-y,-x
48 z,y,x

loop_
_atom_site_label
_atom_site_type_symbol
_atom_site_fract_x
_atom_site_fract_y
_atom_site_fract_z
_atom_site_adp_type
_atom_site_U_iso_or_equiv
_atom_site_site_symmetry_multiplicity
_atom_site_occupancy
_atom_site_calc_flag
Pb1 Pb 1 0 0 Uani 0.0179(3) 1 0.743(16) d
Sn1 Sn 1 0 0 Uani 0.0179(3) 1 0.257(16) d
Br1 Br 0.5 0 0 Uani 0.0992(8) 3 1 d
N1 N 0.5 0.5 0.5 Uani 0.60(6) 1 1 d
C1 C 0.5 0.5 0.5 Uani 0.60(6) 1 1 d

loop_
_atom_site_aniso_label
_atom_site_aniso_type_symbol
_atom_site_aniso_U_11
_atom_site_aniso_U_22
_atom_site_aniso_U_33
_atom_site_aniso_U_12
_atom_site_aniso_U_13
_atom_site_aniso_U_23
Pb1 Pb 0.0179(5) 0.0179(5) 0.0179(5) 0 0 0
Sn1 Sn 0.0179(5) 0.0179(5) 0.0179(5) 0 0 0
Br1 Br 0.0198(10) 0.1388(15) 0.1388(15) 0 0 0
N1 N 0.60(10) 0.60(10) 0.60(10) 0 0 0
C1 C 0.60(10) 0.60(10) 0.60(10) 0 0 0

loop_
_atom_type_symbol
_atom_type_scat_dispersion_real
_atom_type_scat_dispersion_imag
_atom_type_scat_source
C 0.0033 0.0016 'International Tables Vol C tables 4.2.6.8 and 6.1.1.1'
H 0.0000 0.0000 'International Tables Vol C tables 4.2.6.8 and 6.1.1.1'
Br -0.2901 2.4595 'International Tables Vol C tables 4.2.6.8 and 6.1.1.1'
N 0.0061 0.0033 'International Tables Vol C tables 4.2.6.8 and 6.1.1.1'
Pb -3.3944 10.1111 'International Tables Vol C tables 4.2.6.8 and 6.1.1.1'
Sn -0.6537 1.4246 'International Tables Vol C tables 4.2.6.8 and 6.1.1.1'

loop_
_geom_angle_atom_site_label_1
_geom_angle_atom_site_label_2
_geom_angle_atom_site_label_3
_geom_angle_site_symmetry_1
_geom_angle_site_symmetry_3
_geom_angle
Sn1 Pb1 Br1 . . 0
Sn1 Pb1 Br1 . 1_655 0
Sn1 Pb1 Br1 . 5_645 0
Sn1 Pb1 Br1 . 5_655 0
Sn1 Pb1 Br1 . 9_654 0
Sn1 Pb1 Br1 . 9_655 0
Br1 Pb1 Br1 . 1_655 180.0(5)
Br1 Pb1 Br1 . 5_645 90
Br1 Pb1 Br1 . 5_655 90
Br1 Pb1 Br1 . 9_654 90
Br1 Pb1 Br1 . 9_655 90
Br1 Pb1 Br1 1_655 5_645 90
Br1 Pb1 Br1 1_655 5_655 90
Br1 Pb1 Br1 1_655 9_654 90
Br1 Pb1 Br1 1_655 9_655 90
Br1 Pb1 Br1 5_645 5_655 180.0(5)
Br1 Pb1 Br1 5_645 9_654 90
Br1 Pb1 Br1 5_645 9_655 90
Br1 Pb1 Br1 5_655 9_654 90
Br1 Pb1 Br1 5_655 9_655 90
Br1 Pb1 Br1 9_654 9_655 180.0(5)
Pb1 Sn1 Br1 . . 0
Pb1 Sn1 Br1 . 1_655 0
Pb1 Sn1 Br1 . 5_645 0
Pb1 Sn1 Br1 . 5_655 0
Pb1 Sn1 Br1 . 9_654 0
Pb1 Sn1 Br1 . 9_655 0
Br1 Sn1 Br1 . 1_655 180.0(5)
Br1 Sn1 Br1 . 5_645 90
Br1 Sn1 Br1 . 5_655 90
Br1 Sn1 Br1 . 9_654 90
Br1 Sn1 Br1 . 9_655 90
Br1 Sn1 Br1 1_655 5_645 90
Br1 Sn1 Br1 1_655 5_655 90
Br1 Sn1 Br1 1_655 9_654 90
Br1 Sn1 Br1 1_655 9_655 90
Br1 Sn1 Br1 5_645 5_655 180.0(5)
Br1 Sn1 Br1 5_645 9_654 90
Br1 Sn1 Br1 5_645 9_655 90
Br1 Sn1 Br1 5_655 9_654 90
Br1 Sn1 Br1 5_655 9_655 90
Br1 Sn1 Br1 9_654 9_655 180.0(5)
Pb1 Br1 Pb1 1_455 . 180.0(5)
Pb1 Br1 Sn1 1_455 1_455 0.0(5)
Pb1 Br1 Sn1 1_455 . 180.0(5)
Pb1 Br1 Sn1 . 1_455 180.0(5)
Pb1 Br1 Sn1 . . 0.0(5)
Sn1 Br1 Sn1 1_455 . 180.0(5)

loop_
_geom_bond_atom_site_label_1
_geom_bond_atom_site_label_2
_geom_bond_site_symmetry_2
_geom_bond_distance
Pb1 Sn1 . 0
Pb1 Br1 . 2.971(3)
Pb1 Br1 1_655 2.971(3)
Pb1 Br1 5_645 2.971(3)
Pb1 Br1 5_655 2.971(3)
Pb1 Br1 9_654 2.971(3)
Pb1 Br1 9_655 2.971(3)
Sn1 Br1 . 2.971(3)
Sn1 Br1 1_655 2.971(3)
Sn1 Br1 5_645 2.971(3)
Sn1 Br1 5_655 2.971(3)
Sn1 Br1 9_654 2.971(3)
Sn1 Br1 9_655 2.971(3)
N1 C1 . 0
